data_1563004
loop_
_publ_author_name
'Tang, Qun'
'Liu, Shu-Xia'
'Liang, Da-Dong'
'Ma, Feng-Ji'
'Ren, Guo-Jian'
'Wei, Feng'
'Yang, Yuan'
'Li, Cong-Cong'

_publ_section_title
;
 Lanthanide-organic complexes based on polyoxometalates: Solvent effect on
 the luminescence properties
;
_journal_name_full 'Journal of Solid State Chemistry'
_journal_page_first 85
_journal_page_last 91
_journal_paper_doi 10.1016/j.jssc.2012.02.006
_journal_volume 190
_journal_year 2012
_chemical_formula_moiety 'C52 H68 Gd2 N16 O32, O19 W6'
_chemical_formula_sum 'C52 H68 Gd2 N16 O51 W6'
_chemical_formula_weight 3150.76
_space_group_IT_number 2
_space_group_name_Hall '-P 1'
_space_group_name_H-M_alt 'P -1'
_symmetry_cell_setting triclinic
_symmetry_space_group_name_H-M 'P -1'
_atom_sites_solution_hydrogens geom
_atom_sites_solution_primary direct
_atom_sites_solution_secondary difmap
_audit_creation_method SHELXL-97
_cell_angle_alpha 110.011(8)
_cell_angle_beta 110.226(7)
_cell_angle_gamma 100.687(8)
_cell_formula_units_Z 1
_cell_length_a 12.927(8)
_cell_length_b 13.338(8)
_cell_length_c 15.204(9)
_cell_measurement_reflns_used 2564
_cell_measurement_temperature 296(2)
_cell_measurement_theta_max 28.40
_cell_measurement_theta_min 1.73
_cell_volume 2170(2)
_computing_cell_refinement 'Bruker SMART'
_computing_data_collection 'Bruker SMART'
_computing_data_reduction 'Bruker SAINT'
_computing_molecular_graphics 'Bruker SHELXTL'
_computing_publication_material 'Bruker SHELXTL'
_computing_structure_refinement 'SHELXL-97 (Sheldrick, 1997)'
_computing_structure_solution 'SHELXS-97 (Sheldrick, 1990)'
_diffrn_ambient_temperature 296(2)
_diffrn_detector_area_resol_mean '100x100 microns'
_diffrn_measured_fraction_theta_full 0.867
_diffrn_measured_fraction_theta_max 0.867
_diffrn_measurement_device_type 'CCD area detector'
_diffrn_measurement_method 'phi and omega scans'
_diffrn_radiation_monochromator graphite
_diffrn_radiation_source 'fine-focus sealed tube'
_diffrn_radiation_type MoK\a
_diffrn_radiation_wavelength 0.71073
_diffrn_reflns_av_R_equivalents 0.0575
_diffrn_reflns_av_sigmaI/netI 0.1266
_diffrn_reflns_limit_h_max 9
_diffrn_reflns_limit_h_min -17
_diffrn_reflns_limit_k_max 17
_diffrn_reflns_limit_k_min -17
_diffrn_reflns_limit_l_max 20
_diffrn_reflns_limit_l_min -19
_diffrn_reflns_number 12737
_diffrn_reflns_theta_full 28.40
_diffrn_reflns_theta_max 28.40
_diffrn_reflns_theta_min 1.73
_diffrn_standards_decay_% none
_diffrn_standards_interval_count none
_diffrn_standards_interval_time none
_diffrn_standards_number none
_exptl_absorpt_coefficient_mu 9.530
_exptl_absorpt_correction_T_max 0.198
_exptl_absorpt_correction_T_min 0.093
_exptl_absorpt_correction_type multi-scan
_exptl_absorpt_process_details 'ABSCOR by T.Higashi 8 March, 1995'
_exptl_crystal_colour 'pale yellow'
_exptl_crystal_density_diffrn 2.411
_exptl_crystal_density_meas 2.411
_exptl_crystal_density_method 'not measured'
_exptl_crystal_description block
_exptl_crystal_F_000 1472
_exptl_crystal_size_max 0.30
_exptl_crystal_size_mid 0.22
_exptl_crystal_size_min 0.17
_refine_diff_density_max 5.008
_refine_diff_density_min -2.882
_refine_diff_density_rms 0.501
_refine_ls_extinction_method none
_refine_ls_goodness_of_fit_ref 1.097
_refine_ls_hydrogen_treatment none
_refine_ls_matrix_type full
_refine_ls_number_parameters 582
_refine_ls_number_reflns 10892
_refine_ls_number_restraints 0
_refine_ls_restrained_S_all 1.097
_refine_ls_R_factor_all 0.1506
_refine_ls_R_factor_gt 0.1165
_refine_ls_shift/su_max 0.001
_refine_ls_shift/su_mean 0.000
_refine_ls_structure_factor_coef Fsqd
_refine_ls_weighting_details 'calc w=1/[\s^2^(Fo^2^)+(0.0805P)^2^+292.0146P] where P=(Fo^2^+2Fc^2^)/3'
_refine_ls_weighting_scheme calc
_refine_ls_wR_factor_gt 0.3059
_refine_ls_wR_factor_ref 0.3234
_reflns_number_gt 6290
_reflns_number_total 10892
_reflns_threshold_expression >2sigma(I)
_cod_data_source_file JSSC-2012-190-85.cif
_cod_data_source_block compound-5
_cod_depositor_comments
;
The following automatic conversions were performed:

data item '_symmetry_cell_setting' value 'Triclinic' was changed to
'triclinic' in accordance with the built-in table derived from the
CIF Core dictionary named 'cif_core.dic' version 2.4.5 last updated
on 2014-11-21.

Automatic conversion script
Id: cif_fix_values 8369 2020-08-20 11:38:08Z andrius 
;
_cod_database_code 1563004

loop_
_symmetry_equiv_pos_as_xyz
'x, y, z'
'-x, -y, -z'

loop_
_atom_site_label
_atom_site_type_symbol
_atom_site_fract_x
_atom_site_fract_y
_atom_site_fract_z
_atom_site_U_iso_or_equiv
_atom_site_adp_type
_atom_site_occupancy
_atom_site_symmetry_multiplicity
_atom_site_calc_flag
_atom_site_refinement_flags
_atom_site_disorder_assembly
_atom_site_disorder_group
C1 C 0.378(2) 0.398(2) 0.242(2) 0.027(6) Uani 1 1 d . . .
H1 H 0.3590 0.3282 0.1866 0.032 Uiso 1 1 calc R . .
C2 C 0.439(2) 0.501(2) 0.2481(19) 0.023(5) Uani 1 1 d . . .
C3 C 0.467(2) 0.605(2) 0.329(2) 0.031(6) Uani 1 1 d . . .
H3 H 0.5024 0.6724 0.3289 0.037 Uiso 1 1 calc R . .
C4 C 0.439(3) 0.604(3) 0.411(2) 0.033(6) Uani 1 1 d . . .
C5 C 0.349(3) 0.406(2) 0.325(2) 0.031(6) Uani 1 1 d . . .
C6 C 0.381(3) 0.508(3) 0.410(3) 0.040(8) Uani 1 1 d . . .
H6 H 0.3630 0.5111 0.4642 0.049 Uiso 1 1 calc R . .
C7 C 0.445(2) 0.781(3) -0.106(3) 0.042(8) Uani 1 1 d . . .
H7 H 0.4751 0.7339 -0.1426 0.050 Uiso 1 1 calc R . .
C8 C 0.157(2) 0.480(2) -0.105(2) 0.028(6) Uani 1 1 d . . .
C9 C 0.155(3) 0.593(2) -0.075(3) 0.038(8) Uani 1 1 d . . .
H9 H 0.2232 0.6558 -0.0436 0.046 Uiso 1 1 calc R . .
C10 C 0.057(2) 0.389(3) -0.146(3) 0.051(9) Uani 1 1 d . . .
H10 H 0.0582 0.3150 -0.1627 0.061 Uiso 1 1 calc R . .
C11 C 0.806(3) 0.869(3) 0.125(3) 0.044(8) Uani 1 1 d . . .
H11 H 0.8349 0.8597 0.1854 0.053 Uiso 1 1 calc R . .
C12 C 0.405(3) 0.848(4) 0.166(3) 0.052(10) Uani 1 1 d . . .
H12 H 0.3590 0.8406 0.0996 0.063 Uiso 1 1 calc R . .
C13 C 0.044(4) 0.605(3) -0.096(3) 0.054(9) Uani 1 1 d . . .
C14 C -0.045(3) 0.412(3) -0.160(3) 0.050(10) Uani 1 1 d . . .
C15 C 0.402(4) 0.845(4) -0.241(3) 0.066(12) Uani 1 1 d . . .
H15A H 0.4414 0.7953 -0.2662 0.098 Uiso 1 1 calc R . .
H15B H 0.4432 0.9210 -0.2274 0.098 Uiso 1 1 calc R . .
H15C H 0.3231 0.8199 -0.2937 0.098 Uiso 1 1 calc R . .
C16 C 0.325(3) 0.996(3) 0.236(4) 0.060(11) Uani 1 1 d . . .
H16A H 0.3609 1.0667 0.2984 0.091 Uiso 1 1 calc R . .
H16B H 0.2480 0.9579 0.2256 0.091 Uiso 1 1 calc R . .
H16C H 0.3190 1.0109 0.1773 0.091 Uiso 1 1 calc R . .
C17 C -0.054(3) 0.514(4) -0.137(3) 0.057(10) Uani 1 1 d . . .
H17 H -0.1267 0.5227 -0.1496 0.068 Uiso 1 1 calc R . .
C18 C 1.008(3) 0.964(4) 0.165(3) 0.072(13) Uani 1 1 d . . .
H18A H 1.0339 1.0446 0.2049 0.108 Uiso 1 1 calc R . .
H18B H 1.0481 0.9465 0.1220 0.108 Uiso 1 1 calc R . .
H18C H 1.0247 0.9284 0.2109 0.108 Uiso 1 1 calc R . .
C19 C 0.454(5) 0.931(5) 0.350(3) 0.086(16) Uani 1 1 d . . .
H19A H 0.4148 0.8633 0.3512 0.130 Uiso 1 1 calc R . .
H19B H 0.4518 0.9961 0.4002 0.130 Uiso 1 1 calc R . .
H19C H 0.5346 0.9369 0.3659 0.130 Uiso 1 1 calc R . .
C20 C 0.729(3) 0.815(3) 0.338(3) 0.050(10) Uani 1 1 d . . .
H20 H 0.7097 0.7432 0.3360 0.060 Uiso 1 1 calc R . .
C21 C 0.840(4) 0.943(5) 0.006(5) 0.091(18) Uani 1 1 d . . .
H21A H 0.8888 0.9308 -0.0290 0.137 Uiso 1 1 calc R . .
H21B H 0.8419 1.0205 0.0272 0.137 Uiso 1 1 calc R . .
H21C H 0.7605 0.8928 -0.0409 0.137 Uiso 1 1 calc R . .
C22 C 0.832(6) 0.891(5) 0.526(3) 0.11(2) Uani 1 1 d . . .
H22A H 0.8163 0.8118 0.5091 0.161 Uiso 1 1 calc R . .
H22B H 0.7946 0.9217 0.5682 0.161 Uiso 1 1 calc R . .
H22C H 0.9151 0.9309 0.5635 0.161 Uiso 1 1 calc R . .
C23 C 0.806(6) 1.022(4) 0.451(4) 0.12(3) Uani 1 1 d . . .
H23A H 0.8617 1.0466 0.4273 0.178 Uiso 1 1 calc R . .
H23B H 0.8369 1.0667 0.5248 0.178 Uiso 1 1 calc R . .
H23C H 0.7337 1.0316 0.4157 0.178 Uiso 1 1 calc R . .
C24 C 0.334(4) 0.911(4) -0.106(4) 0.080(15) Uani 1 1 d . . .
H24A H 0.3414 0.9138 -0.0401 0.120 Uiso 1 1 calc R . .
H24B H 0.2528 0.8758 -0.1562 0.120 Uiso 1 1 calc R . .
H24C H 0.3632 0.9867 -0.0980 0.120 Uiso 1 1 calc R . .
C25 C 0.496(5) 0.499(2) 0.169(2) 0.09(2) Uani 1 1 d . . .
C26 C 0.276(2) 0.468(4) -0.080(2) 0.055(12) Uani 1 1 d . . .
Gd1 Gd 0.55533(10) 0.69006(10) 0.07556(10) 0.0199(3) Uani 1 1 d . . .
N1 N 0.477(3) 0.715(3) 0.502(2) 0.053(8) Uani 1 1 d . . .
N2 N 0.289(3) 0.300(2) 0.324(2) 0.043(7) Uani 1 1 d . . .
N3 N 0.785(3) 0.904(2) 0.428(2) 0.052(7) Uani 1 1 d . . .
N4 N 0.402(2) 0.844(2) -0.1424(19) 0.032(5) Uani 1 1 d . . .
N5 N 0.883(2) 0.921(2) 0.099(2) 0.040(6) Uani 1 1 d . . .
N6 N 0.397(2) 0.924(2) 0.247(2) 0.035(6) Uani 1 1 d . . .
N8 N 0.040(4) 0.717(3) -0.074(4) 0.097(16) Uani 1 1 d . . .
O1 O 0.2277(16) 0.576(2) 0.5584(19) 0.043(6) Uani 1 1 d . . .
O2 O 0.1442(18) 0.634(2) 0.6983(16) 0.047(6) Uani 1 1 d . . .
O3 O 0.0000 0.5000 0.5000 0.027(6) Uani 1 2 d S . .
O4 O 0.077(2) 0.431(2) 0.3616(14) 0.053(7) Uani 1 1 d . . .
O5 O 0.5570(18) 0.6008(17) -0.0875(15) 0.034(5) Uani 1 1 d . . .
O6 O 0.4497(19) 0.7783(19) -0.0227(16) 0.037(5) Uani 1 1 d . . .
O7 O 0.7222(16) 0.6328(18) 0.1121(18) 0.035(5) Uani 1 1 d . . .
O8 O 0.104(2) 0.706(3) 0.551(3) 0.077(11) Uani 1 1 d . . .
O9 O 0.3650(17) 0.5478(18) -0.0306(17) 0.039(5) Uani 1 1 d . . .
O10 O 0.5214(19) 0.5899(17) 0.1673(15) 0.036(5) Uani 1 1 d . . .
O11 O 0.6988(16) 0.8323(17) 0.0716(16) 0.033(4) Uani 1 1 d . . .
O12 O 0.203(3) 0.664(3) 0.408(2) 0.073(9) Uani 1 1 d . . .
O13 O 0.461(3) 0.793(2) 0.170(2) 0.057(7) Uani 1 1 d . . .
O14 O -0.042(2) 0.575(2) 0.355(2) 0.056(7) Uani 1 1 d . . .
O15 O 0.122(2) 0.364(2) 0.5062(17) 0.045(6) Uani 1 1 d . . .
O16 O -0.027(3) 0.200(3) 0.293(3) 0.090(11) Uani 1 1 d . . .
O17 O 0.702(2) 0.8231(19) 0.2554(19) 0.051(6) Uani 1 1 d . . .
O18 O 0.289(2) 0.504(2) 0.717(2) 0.063(8) Uani 1 1 d . . .
O19 O 0.515(3) 0.799(2) 0.495(2) 0.085(11) Uani 1 1 d . . .
O20 O 0.470(2) 0.712(3) 0.5776(18) 0.064(8) Uani 1 1 d . . .
O21 O 0.281(3) 0.307(3) 0.404(2) 0.068(8) Uani 1 1 d . . .
O22 O 0.249(3) 0.212(2) 0.245(2) 0.063(8) Uani 1 1 d . . .
O23 O 0.128(3) 0.797(2) -0.030(3) 0.085(11) Uani 1 1 d . . .
O24 O -0.063(4) 0.725(4) -0.092(4) 0.15(2) Uani 1 1 d . . .
O26 O -0.239(3) 0.324(5) -0.209(4) 0.138(19) Uani 1 1 d . . .
W1 W 0.11649(12) 0.59502(14) 0.44618(12) 0.0454(4) Uani 1 1 d . . .
W2 W -0.01385(13) 0.32693(13) 0.38048(12) 0.0478(4) Uani 1 1 d . . .
W3 W 0.16717(11) 0.50174(13) 0.62558(11) 0.0400(4) Uani 1 1 d . . .
O25 O -0.144(3) 0.215(4) -0.229(7) 0.28(5) Uani 1 1 d . . .
N7 N -0.152(3) 0.314(4) -0.199(4) 0.102(18) Uani 1 1 d . . .

loop_
_atom_site_aniso_label
_atom_site_aniso_U_11
_atom_site_aniso_U_22
_atom_site_aniso_U_33
_atom_site_aniso_U_23
_atom_site_aniso_U_13
_atom_site_aniso_U_12
C1 0.013(11) 0.036(15) 0.033(14) 0.021(12) 0.010(10) 0.002(10)
C2 0.035(14) 0.023(13) 0.018(12) 0.010(10) 0.016(11) 0.011(11)
C3 0.035(15) 0.034(15) 0.021(13) 0.011(12) 0.016(12) 0.003(12)
C4 0.034(15) 0.046(17) 0.028(14) 0.014(13) 0.025(13) 0.015(13)
C5 0.036(15) 0.026(14) 0.043(17) 0.022(13) 0.025(13) 0.014(12)
C6 0.042(17) 0.06(2) 0.043(18) 0.034(17) 0.031(15) 0.032(16)
C7 0.021(13) 0.037(17) 0.07(2) 0.012(16) 0.031(15) 0.006(12)
C8 0.023(13) 0.035(15) 0.027(14) 0.015(12) 0.013(11) 0.006(11)
C9 0.039(16) 0.004(11) 0.06(2) -0.005(12) 0.025(15) 0.010(11)
C10 0.015(13) 0.07(2) 0.06(2) 0.03(2) 0.006(14) 0.002(15)
C11 0.027(15) 0.037(17) 0.034(17) 0.007(14) -0.002(12) -0.016(13)
C12 0.024(15) 0.08(3) 0.05(2) 0.017(19) 0.032(15) 0.004(17)
C13 0.07(3) 0.06(2) 0.05(2) 0.036(19) 0.022(19) 0.04(2)
C14 0.023(15) 0.06(2) 0.09(3) 0.06(2) 0.022(17) 0.021(15)
C15 0.09(3) 0.08(3) 0.06(3) 0.05(2) 0.05(2) 0.02(2)
C16 0.06(2) 0.04(2) 0.09(3) 0.03(2) 0.02(2) 0.030(18)
C17 0.04(2) 0.09(3) 0.06(2) 0.03(2) 0.033(18) 0.04(2)
C18 0.020(16) 0.08(3) 0.07(3) 0.00(2) 0.018(17) -0.012(17)
C19 0.12(4) 0.10(4) 0.04(2) 0.03(3) 0.03(3) 0.06(4)
C20 0.08(3) 0.018(15) 0.043(19) 0.016(14) 0.010(18) 0.029(16)
C21 0.09(3) 0.11(4) 0.17(6) 0.11(4) 0.09(4) 0.06(3)
C22 0.13(5) 0.11(4) 0.04(2) 0.03(3) 0.02(3) -0.01(4)
C23 0.19(7) 0.03(2) 0.08(4) 0.02(3) 0.01(4) 0.03(3)
C24 0.05(2) 0.08(3) 0.14(4) 0.07(3) 0.04(3) 0.07(2)
C25 0.27(6) 0.000(11) 0.017(15) -0.004(11) 0.09(3) 0.02(2)
C26 0.004(11) 0.11(3) 0.031(16) 0.03(2) 0.003(11) -0.008(15)
Gd1 0.0207(6) 0.0184(6) 0.0223(6) 0.0075(5) 0.0128(5) 0.0069(5)
N1 0.08(2) 0.041(17) 0.041(16) 0.013(14) 0.043(17) 0.017(16)
N2 0.060(18) 0.040(16) 0.059(19) 0.035(15) 0.044(16) 0.024(14)
N3 0.055(18) 0.036(16) 0.047(17) 0.014(14) 0.014(15) 0.006(14)
N4 0.031(12) 0.032(13) 0.033(13) 0.013(11) 0.017(11) 0.007(10)
N5 0.037(14) 0.022(12) 0.051(16) 0.003(12) 0.028(13) -0.001(10)
N6 0.030(12) 0.031(13) 0.050(16) 0.016(12) 0.020(12) 0.022(11)
N8 0.07(3) 0.05(2) 0.11(3) -0.01(2) 0.00(2) 0.03(2)
O1 0.015(9) 0.060(15) 0.066(15) 0.042(13) 0.014(10) 0.019(10)
O2 0.026(11) 0.063(16) 0.027(11) 0.003(11) 0.005(9) 0.012(11)
O3 0.024(13) 0.027(14) 0.039(15) 0.022(12) 0.017(12) 0.006(11)
O4 0.045(13) 0.081(18) 0.008(9) -0.008(10) 0.002(9) 0.038(13)
O5 0.040(11) 0.029(11) 0.031(11) 0.006(9) 0.022(9) 0.007(9)
O6 0.046(12) 0.050(13) 0.038(12) 0.030(11) 0.026(10) 0.026(11)
O7 0.014(9) 0.029(11) 0.059(14) 0.019(10) 0.012(9) 0.011(8)
O8 0.026(12) 0.10(2) 0.13(3) 0.11(2) 0.011(14) 0.010(13)
O9 0.025(10) 0.035(12) 0.040(12) 0.011(10) 0.004(9) 0.007(9)
O10 0.043(12) 0.037(11) 0.027(10) 0.012(9) 0.020(9) 0.004(9)
O11 0.019(9) 0.041(12) 0.042(12) 0.026(10) 0.015(9) 0.002(8)
O12 0.059(17) 0.11(2) 0.09(2) 0.07(2) 0.041(17) 0.029(17)
O13 0.10(2) 0.035(13) 0.067(17) 0.016(12) 0.062(17) 0.044(14)
O14 0.035(12) 0.10(2) 0.066(16) 0.063(16) 0.019(12) 0.042(14)
O15 0.056(14) 0.052(14) 0.034(12) 0.014(11) 0.019(11) 0.042(12)
O16 0.063(19) 0.051(18) 0.11(3) -0.011(18) 0.040(19) 0.008(15)
O17 0.064(16) 0.034(12) 0.045(14) 0.008(11) 0.033(13) 0.000(11)
O18 0.029(12) 0.067(18) 0.081(19) 0.049(16) -0.004(12) 0.017(12)
O19 0.13(3) 0.029(14) 0.07(2) 0.003(14) 0.04(2) 0.015(17)
O20 0.068(17) 0.09(2) 0.029(13) 0.013(13) 0.035(13) 0.016(16)
O21 0.070(19) 0.09(2) 0.064(18) 0.048(17) 0.043(16) 0.020(16)
O22 0.09(2) 0.047(16) 0.061(17) 0.027(14) 0.044(16) 0.006(14)
O23 0.08(2) 0.031(15) 0.11(3) 0.011(17) 0.01(2) 0.029(16)
O24 0.13(4) 0.12(4) 0.22(5) 0.07(4) 0.08(4) 0.12(3)
O26 0.023(15) 0.22(5) 0.16(4) 0.09(4) 0.05(2) 0.01(2)
W1 0.0319(7) 0.0630(10) 0.0528(9) 0.0352(8) 0.0217(6) 0.0156(6)
W2 0.0408(7) 0.0470(8) 0.0461(8) 0.0088(7) 0.0185(6) 0.0195(6)
W3 0.0278(6) 0.0547(9) 0.0399(7) 0.0253(6) 0.0111(5) 0.0182(6)
O25 0.04(2) 0.11(3) 0.61(14) 0.25(6) 0.01(4) -0.01(2)
N7 0.034(19) 0.12(4) 0.16(4) 0.11(4) 0.02(2) 0.00(2)

loop_
_atom_type_symbol
_atom_type_description
_atom_type_scat_dispersion_real
_atom_type_scat_dispersion_imag
_atom_type_scat_source
C C 0.0033 0.0016 'International Tables Vol C Tables 4.2.6.8 and 6.1.1.4'
H H 0.0000 0.0000 'International Tables Vol C Tables 4.2.6.8 and 6.1.1.4'
N N 0.0061 0.0033 'International Tables Vol C Tables 4.2.6.8 and 6.1.1.4'
O O 0.0106 0.0060 'International Tables Vol C Tables 4.2.6.8 and 6.1.1.4'
Gd Gd -0.1653 3.9035 'International Tables Vol C Tables 4.2.6.8 and 6.1.1.4'
W W -0.8490 6.8722 'International Tables Vol C Tables 4.2.6.8 and 6.1.1.4'

loop_
_geom_angle_atom_site_label_1
_geom_angle_atom_site_label_2
_geom_angle_atom_site_label_3
_geom_angle
_geom_angle_site_symmetry_1
_geom_angle_site_symmetry_3
C2 C1 C5 116(3) . .
C3 C2 C1 123(2) . .
C3 C2 C25 117(2) . .
C1 C2 C25 119(2) . .
C2 C3 C4 117(3) . .
C6 C4 C3 123(3) . .
C6 C4 N1 119(2) . .
C3 C4 N1 118(3) . .
C6 C5 C1 123(3) . .
C6 C5 N2 119(3) . .
C1 C5 N2 118(3) . .
C4 C6 C5 118(3) . .
O6 C7 N4 124(3) . .
C10 C8 C9 121(3) . .
C10 C8 C26 122(3) . .
C9 C8 C26 116(3) . .
C13 C9 C8 117(3) . .
C8 C10 C14 116(4) . .
O11 C11 N5 123(3) . .
O13 C12 N6 127(4) . .
C17 C13 C9 121(3) . .
C17 C13 N8 122(4) . .
C9 C13 N8 117(4) . .
C17 C14 C10 125(3) . .
C17 C14 N7 118(3) . .
C10 C14 N7 116(3) . .
C14 C17 C13 119(3) . .
O17 C20 N3 122(3) . .
O10 C25 O5 126(3) . 2_665
O10 C25 C2 112(3) . .
O5 C25 C2 109(3) 2_665 .
O9 C26 O7 121(3) . 2_665
O9 C26 C8 122(4) . .
O7 C26 C8 116(3) 2_665 .
O10 Gd1 O5 122.1(7) . .
O10 Gd1 O7 79.7(8) . .
O5 Gd1 O7 74.7(8) . .
O10 Gd1 O9 72.1(7) . .
O5 Gd1 O9 76.6(7) . .
O7 Gd1 O9 118.9(7) . .
O10 Gd1 O6 136.9(7) . .
O5 Gd1 O6 77.9(7) . .
O7 Gd1 O6 142.8(7) . .
O9 Gd1 O6 77.6(7) . .
O10 Gd1 O11 145.6(7) . .
O5 Gd1 O11 74.8(7) . .
O7 Gd1 O11 76.6(7) . .
O9 Gd1 O11 141.9(7) . .
O6 Gd1 O11 72.3(7) . .
O10 Gd1 O13 76.6(8) . .
O5 Gd1 O13 146.6(9) . .
O7 Gd1 O13 138.7(9) . .
O9 Gd1 O13 85.0(9) . .
O6 Gd1 O13 70.9(8) . .
O11 Gd1 O13 106.1(8) . .
O10 Gd1 O17 78.6(7) . .
O5 Gd1 O17 136.3(7) . .
O7 Gd1 O17 72.1(8) . .
O9 Gd1 O17 145.4(8) . .
O6 Gd1 O17 114.5(8) . .
O11 Gd1 O17 70.5(7) . .
O13 Gd1 O17 70.3(9) . .
O20 N1 O19 126(3) . .
O20 N1 C4 117(3) . .
O19 N1 C4 117(3) . .
O22 N2 O21 123(3) . .
O22 N2 C5 120(3) . .
O21 N2 C5 117(3) . .
C20 N3 C23 129(4) . .
C20 N3 C22 120(3) . .
C23 N3 C22 111(4) . .
C7 N4 C24 126(3) . .
C7 N4 C15 121(3) . .
C24 N4 C15 112(3) . .
C11 N5 C18 121(3) . .
C11 N5 C21 120(3) . .
C18 N5 C21 119(3) . .
C12 N6 C19 119(3) . .
C12 N6 C16 124(3) . .
C19 N6 C16 117(3) . .
O23 N8 O24 124(4) . .
O23 N8 C13 121(4) . .
O24 N8 C13 115(4) . .
W3 O1 W1 117.8(10) . .
W3 O2 W2 117.7(10) . 2_566
W1 O3 W1 180.0 2_566 .
W1 O3 W2 90.16(7) 2_566 .
W1 O3 W2 89.83(7) . .
W1 O3 W2 89.84(7) 2_566 2_566
W1 O3 W2 90.17(7) . 2_566
W2 O3 W2 180.0 . 2_566
W1 O3 W3 89.97(7) 2_566 2_566
W1 O3 W3 90.03(7) . 2_566
W2 O3 W3 90.15(6) . 2_566
W2 O3 W3 89.85(6) 2_566 2_566
W1 O3 W3 90.03(7) 2_566 .
W1 O3 W3 89.97(7) . .
W2 O3 W3 89.85(6) . .
W2 O3 W3 90.15(6) 2_566 .
W3 O3 W3 180.0 2_566 .
W2 O4 W1 119.9(11) . .
C25 O5 Gd1 138(2) 2_665 .
C7 O6 Gd1 129.5(19) . .
C26 O7 Gd1 127.4(17) 2_665 .
W1 O8 W2 123.2(14) . 2_566
C26 O9 Gd1 172(3) . .
C25 O10 Gd1 147.8(17) . .
C11 O11 Gd1 127(2) . .
C12 O13 Gd1 142(3) . .
W3 O14 W1 117.2(11) 2_566 .
W3 O15 W2 118.9(10) . .
C20 O17 Gd1 132(2) . .
O12 W1 O8 106.4(14) . .
O12 W1 O14 104.4(12) . .
O8 W1 O14 87.1(11) . .
O12 W1 O1 103.6(12) . .
O8 W1 O1 85.5(10) . .
O14 W1 O1 152.0(10) . .
O12 W1 O4 106.1(14) . .
O8 W1 O4 147.5(10) . .
O14 W1 O4 86.2(11) . .
O1 W1 O4 85.6(10) . .
O12 W1 O3 179.3(10) . .
O8 W1 O3 73.7(7) . .
O14 W1 O3 76.3(7) . .
O1 W1 O3 75.7(6) . .
O4 W1 O3 73.8(8) . .
O16 W2 O4 104.5(14) . .
O16 W2 O8 106.1(16) . 2_566
O4 W2 O8 149.4(12) . 2_566
O16 W2 O15 105.1(14) . .
O4 W2 O15 87.0(10) . .
O8 W2 O15 86.4(10) 2_566 .
O16 W2 O2 104.3(15) . 2_566
O4 W2 O2 84.5(10) . 2_566
O8 W2 O2 86.7(10) 2_566 2_566
O15 W2 O2 150.5(9) . 2_566
O16 W2 O3 178.9(11) . .
O4 W2 O3 76.5(6) . .
O8 W2 O3 72.9(10) 2_566 .
O15 W2 O3 75.4(6) . .
O2 W2 O3 75.2(7) 2_566 .
O18 W3 O2 102.7(12) . .
O18 W3 O1 103.2(11) . .
O2 W3 O1 89.6(11) . .
O18 W3 O15 104.5(12) . .
O2 W3 O15 152.6(9) . .
O1 W3 O15 86.6(11) . .
O18 W3 O14 103.7(11) . 2_566
O2 W3 O14 84.5(11) . 2_566
O1 W3 O14 153.0(8) . 2_566
O15 W3 O14 86.7(12) . 2_566
O18 W3 O3 179.5(9) . .
O2 W3 O3 76.9(6) . .
O1 W3 O3 76.5(6) . .
O15 W3 O3 75.9(6) . .
O14 W3 O3 76.5(6) 2_566 .
O26 N7 O25 121(5) . .
O26 N7 C14 122(5) . .
O25 N7 C14 117(4) . .

loop_
_geom_bond_atom_site_label_1
_geom_bond_atom_site_label_2
_geom_bond_distance
_geom_bond_site_symmetry_2
C1 C2 1.40(3) .
C1 C5 1.42(4) .
C2 C3 1.38(4) .
C2 C25 1.61(4) .
C3 C4 1.42(3) .
C4 C6 1.35(4) .
C4 N1 1.48(4) .
C5 C6 1.38(4) .
C5 N2 1.47(3) .
C7 O6 1.25(4) .
C7 N4 1.27(4) .
C8 C10 1.37(4) .
C8 C9 1.43(4) .
C8 C26 1.50(4) .
C9 C13 1.41(5) .
C10 C14 1.38(4) .
C11 O11 1.23(3) .
C11 N5 1.36(4) .
C12 O13 1.13(4) .
C12 N6 1.35(4) .
C13 C17 1.35(6) .
C13 N8 1.43(5) .
C14 C17 1.32(5) .
C14 N7 1.49(5) .
C15 N4 1.51(4) .
C16 N6 1.46(4) .
C18 N5 1.44(4) .
C19 N6 1.44(5) .
C20 O17 1.23(4) .
C20 N3 1.30(4) .
C21 N5 1.48(5) .
C22 N3 1.49(5) .
C23 N3 1.44(5) .
C24 N4 1.47(4) .
C25 O10 1.21(3) .
C25 O5 1.31(3) 2_665
C26 O9 1.19(4) .
C26 O7 1.27(5) 2_665
Gd1 O10 2.325(19) .
Gd1 O5 2.364(19) .
Gd1 O7 2.370(18) .
Gd1 O9 2.38(2) .
Gd1 O6 2.42(2) .
Gd1 O11 2.428(17) .
Gd1 O13 2.43(2) .
Gd1 O17 2.46(2) .
N1 O20 1.19(3) .
N1 O19 1.20(4) .
N2 O22 1.21(4) .
N2 O21 1.24(4) .
N8 O23 1.19(5) .
N8 O24 1.29(5) .
O1 W3 1.89(2) .
O1 W1 1.95(2) .
O2 W3 1.88(2) .
O2 W2 1.97(2) 2_566
O3 W1 2.3232(16) 2_566
O3 W1 2.3232(16) .
O3 W2 2.3267(18) .
O3 W2 2.3268(18) 2_566
O3 W3 2.3268(16) 2_566
O3 W3 2.3269(16) .
O4 W2 1.82(3) .
O4 W1 1.98(2) .
O5 C25 1.31(3) 2_665
O7 C26 1.27(5) 2_665
O8 W1 1.85(4) .
O8 W2 1.89(3) 2_566
O12 W1 1.69(3) .
O14 W3 1.92(2) 2_566
O14 W1 1.94(2) .
O15 W3 1.90(2) .
O15 W2 1.92(2) .
O16 W2 1.69(3) .
O18 W3 1.69(2) .
O26 N7 1.12(5) .
W2 O8 1.89(3) 2_566
W2 O2 1.97(2) 2_566
W3 O14 1.92(3) 2_566
O25 N7 1.27(7) .
